data_4107000
loop_
_publ_author_name
'Laura A. Brozek'
'Michael J. Ardolino'
'James P. Morken'

_publ_section_title
;
 Diastereocontrol in Asymmetric Allyl-Allyl Cross-Coupling:
 Stereocontrolled Reaction of Prochiral Allylboronates with Prochiral
 Allyl Chlorides
;
_journal_name_full 'Journal of the American Chemical Society'
_journal_page_first 16778
_journal_page_last 16781
_journal_paper_doi 10.1021/ja2075967
_journal_volume 133
_journal_year 2011
_chemical_formula_moiety 'C30 H24 Cl2 O6 P2 Pd'
_chemical_formula_sum 'C30 H24 Cl2 O6 P2 Pd'
_chemical_formula_weight 719.73
_chemical_name_systematic
; 
 ? 
;
_space_group_IT_number 92
_symmetry_cell_setting tetragonal
_symmetry_space_group_name_Hall 'P 4abw 2nw'
_symmetry_space_group_name_H-M 'P 41 21 2'
_atom_sites_solution_hydrogens geom
_atom_sites_solution_primary direct
_atom_sites_solution_secondary difmap
_audit_creation_method SHELXL-97
_cell_angle_alpha 90.00
_cell_angle_beta 90.00
_cell_angle_gamma 90.00
_cell_formula_units_Z 4
_cell_length_a 11.0719(3)
_cell_length_b 11.0719(3)
_cell_length_c 23.9032(7)
_cell_measurement_reflns_used 9879
_cell_measurement_temperature 100(2)
_cell_measurement_theta_max 28.35
_cell_measurement_theta_min 2.51
_cell_volume 2930.22(14)
_computing_cell_refinement 'SAINT (Bruker, 2010)'
_computing_data_collection 'APEX2 (Bruker, 2010)'
_computing_data_reduction 'SAINT (Bruker, 2010)'
_computing_molecular_graphics 'Bruker SHELXTL'
_computing_publication_material 'Bruker SHELXTL'
_computing_structure_refinement 'SHELXL-97 (Sheldrick, 2008)'
_computing_structure_solution 'SHELXS-97 (Sheldrick, 2008)'
_diffrn_ambient_temperature 100(2)
_diffrn_measured_fraction_theta_full 1.000
_diffrn_measured_fraction_theta_max 1.000
_diffrn_measurement_device_type 'Bruker KAPPA APEX II DUO'
_diffrn_measurement_method '\f and \w scans'
_diffrn_radiation_monochromator graphite
_diffrn_radiation_source 'fine-focus sealed tube'
_diffrn_radiation_type MoK\a
_diffrn_radiation_wavelength 0.71073
_diffrn_reflns_av_R_equivalents 0.0196
_diffrn_reflns_av_sigmaI/netI 0.0132
_diffrn_reflns_limit_h_max 14
_diffrn_reflns_limit_h_min -14
_diffrn_reflns_limit_k_max 14
_diffrn_reflns_limit_k_min -13
_diffrn_reflns_limit_l_max 31
_diffrn_reflns_limit_l_min -29
_diffrn_reflns_number 25662
_diffrn_reflns_theta_full 28.35
_diffrn_reflns_theta_max 28.35
_diffrn_reflns_theta_min 2.03
_exptl_absorpt_coefficient_mu 0.968
_exptl_absorpt_correction_T_max 0.8927
_exptl_absorpt_correction_T_min 0.8605
_exptl_absorpt_correction_type multi-scan
_exptl_absorpt_process_details
;
Sheldrick, G.M. (2008). SADABS v2008/1. Bruker AXS Inc. Madison, WI USA.
;
_exptl_crystal_colour gold
_exptl_crystal_density_diffrn 1.631
_exptl_crystal_density_method none
_exptl_crystal_description prism
_exptl_crystal_F_000 1448
_exptl_crystal_size_max 0.16
_exptl_crystal_size_mid 0.15
_exptl_crystal_size_min 0.12
_refine_diff_density_max 0.273
_refine_diff_density_min -0.348
_refine_diff_density_rms 0.051
_refine_ls_abs_structure_details 'Flack H D (1983), Acta Cryst. A39, 876-881'
_refine_ls_abs_structure_Flack -0.006(14)
_refine_ls_extinction_coef na
_refine_ls_extinction_method none
_refine_ls_goodness_of_fit_ref 1.119
_refine_ls_hydrogen_treatment constr
_refine_ls_matrix_type full
_refine_ls_number_parameters 187
_refine_ls_number_reflns 3655
_refine_ls_number_restraints 0
_refine_ls_restrained_S_all 1.119
_refine_ls_R_factor_all 0.0149
_refine_ls_R_factor_gt 0.0145
_refine_ls_shift/su_max 0.003
_refine_ls_shift/su_mean 0.000
_refine_ls_structure_factor_coef Fsqd
_refine_ls_weighting_details 'calc w=1/[\s^2^(Fo^2^)+(0.0179P)^2^+0.8809P] where P=(Fo^2^+2Fc^2^)/3'
_refine_ls_weighting_scheme calc
_refine_ls_wR_factor_gt 0.0376
_refine_ls_wR_factor_ref 0.0378
_reflns_number_gt 3621
_reflns_number_total 3655
_reflns_threshold_expression >2sigma(I)
_cod_data_source_file ja2075967_si_002.cif
_cod_data_source_block C30H24Cl2O6P2Pd
_cod_database_code 4107000

loop_
_symmetry_equiv_pos_as_xyz
'x, y, z'
'-y+1/2, x+1/2, z+1/4'
'y+1/2, -x+1/2, z+3/4'
'x+1/2, -y+1/2, -z+3/4'
'-x+1/2, y+1/2, -z+1/4'
'-x, -y, z+1/2'
'y, x, -z'
'-y, -x, -z+1/2'

loop_
_atom_site_label
_atom_site_type_symbol
_atom_site_fract_x
_atom_site_fract_y
_atom_site_fract_z
_atom_site_U_iso_or_equiv
_atom_site_adp_type
_atom_site_occupancy
_atom_site_symmetry_multiplicity
_atom_site_calc_flag
_atom_site_refinement_flags
Pd1 Pd 1.018311(8) 1.018311(8) 0.0000 0.01144(4) Uani 1 2 d S
Cl1 Cl 1.21976(3) 1.02195(4) 0.029413(16) 0.02276(8) Uani 1 1 d .
P1 P 0.99288(3) 0.84415(3) 0.045628(13) 0.01104(7) Uani 1 1 d .
O1 O 1.01325(10) 0.60201(8) 0.03370(4) 0.0202(2) Uani 1 1 d .
O2 O 0.54654(9) 0.73524(10) 0.00948(4) 0.0172(2) Uani 1 1 d .
O3 O 1.08144(10) 0.93581(10) 0.14316(4) 0.0195(2) Uani 1 1 d .
C1 C 1.04013(12) 0.71210(12) 0.00999(6) 0.0143(3) Uani 1 1 d .
C2 C 1.10334(14) 0.69713(16) -0.03805(7) 0.0221(3) Uani 1 1 d .
H2 H 1.1326 0.7587 -0.0622 0.026 Uiso 1 1 calc R
C3 C 1.11692(16) 0.57016(17) -0.04495(8) 0.0310(4) Uani 1 1 d .
H3 H 1.1573 0.5303 -0.0748 0.037 Uiso 1 1 calc R
C4 C 1.06166(14) 0.51751(15) -0.00125(7) 0.0285(3) Uani 1 1 d .
H4 H 1.0569 0.4327 0.0045 0.034 Uiso 1 1 calc R
C5 C 0.83683(12) 0.82326(12) 0.06722(5) 0.0118(2) Uani 1 1 d .
C6 C 0.74866(12) 0.78196(11) 0.02941(5) 0.0125(2) Uani 1 1 d .
C7 C 0.62820(13) 0.77703(13) 0.04735(6) 0.0144(3) Uani 1 1 d .
C8 C 0.59588(13) 0.81722(15) 0.10062(6) 0.0187(3) Uani 1 1 d .
H8 H 0.5140 0.8140 0.1124 0.022 Uiso 1 1 calc R
C9 C 0.68380(14) 0.86180(15) 0.13634(6) 0.0215(3) Uani 1 1 d .
H9 H 0.6612 0.8909 0.1722 0.026 Uiso 1 1 calc R
C10 C 0.80388(13) 0.86456(14) 0.12053(6) 0.0169(3) Uani 1 1 d .
H10 H 0.8636 0.8942 0.1456 0.020 Uiso 1 1 calc R
C11 C 0.42483(13) 0.72250(16) 0.02848(7) 0.0219(3) Uani 1 1 d .
H11A H 0.4235 0.6736 0.0626 0.033 Uiso 1 1 calc R
H11B H 0.3766 0.6827 -0.0005 0.033 Uiso 1 1 calc R
H11C H 0.3909 0.8025 0.0363 0.033 Uiso 1 1 calc R
C12 C 1.08336(12) 0.83817(13) 0.10778(5) 0.0143(3) Uani 1 1 d .
C13 C 1.17006(15) 0.91436(15) 0.18205(6) 0.0239(3) Uani 1 1 d .
H13 H 1.1895 0.9675 0.2119 0.029 Uiso 1 1 calc R
C14 C 1.22569(14) 0.80869(14) 0.17241(6) 0.0218(3) Uani 1 1 d .
H14 H 1.2896 0.7743 0.1936 0.026 Uiso 1 1 calc R
C15 C 1.16963(13) 0.75818(14) 0.12391(6) 0.0173(3) Uani 1 1 d .
H15 H 1.1889 0.6835 0.1064 0.021 Uiso 1 1 calc R

loop_
_atom_site_aniso_label
_atom_site_aniso_U_11
_atom_site_aniso_U_22
_atom_site_aniso_U_33
_atom_site_aniso_U_23
_atom_site_aniso_U_13
_atom_site_aniso_U_12
Pd1 0.01003(4) 0.01003(4) 0.01425(6) 0.00078(3) -0.00078(3) -0.00179(5)
Cl1 0.01220(14) 0.02264(17) 0.03343(18) 0.00923(16) -0.00538(12) -0.00559(14)
P1 0.01037(16) 0.01096(14) 0.01179(14) -0.00019(11) 0.00053(12) -0.00068(12)
O1 0.0218(5) 0.0118(4) 0.0269(5) 0.0006(4) -0.0028(4) -0.0010(4)
O2 0.0107(5) 0.0230(5) 0.0178(5) -0.0009(4) 0.0001(4) -0.0049(4)
O3 0.0221(6) 0.0189(5) 0.0176(5) -0.0035(4) -0.0070(4) 0.0019(4)
C1 0.0128(6) 0.0115(6) 0.0186(6) -0.0009(5) -0.0001(5) -0.0001(5)
C2 0.0171(7) 0.0274(8) 0.0217(7) -0.0047(6) 0.0043(6) 0.0018(6)
C3 0.0232(8) 0.0319(9) 0.0380(9) -0.0178(8) -0.0009(7) 0.0109(7)
C4 0.0276(7) 0.0147(6) 0.0431(9) -0.0091(8) -0.0112(7) 0.0064(6)
C5 0.0108(6) 0.0116(6) 0.0131(6) 0.0012(5) 0.0014(5) 0.0001(4)
C6 0.0142(6) 0.0101(6) 0.0131(6) 0.0004(5) 0.0012(5) -0.0011(5)
C7 0.0135(6) 0.0142(6) 0.0156(6) 0.0006(5) -0.0001(5) -0.0015(5)
C8 0.0126(7) 0.0262(8) 0.0173(7) -0.0005(6) 0.0036(5) 0.0000(6)
C9 0.0187(7) 0.0314(9) 0.0145(6) -0.0039(6) 0.0031(6) 0.0008(6)
C10 0.0163(7) 0.0215(7) 0.0128(6) -0.0013(5) 0.0004(5) -0.0011(5)
C11 0.0128(7) 0.0303(9) 0.0226(7) 0.0039(6) 0.0005(6) -0.0062(6)
C12 0.0142(7) 0.0154(7) 0.0132(6) 0.0000(5) -0.0006(5) -0.0025(5)
C13 0.0256(8) 0.0279(8) 0.0183(7) -0.0024(6) -0.0100(6) -0.0020(6)
C14 0.0191(7) 0.0258(8) 0.0205(7) 0.0050(6) -0.0071(6) -0.0020(6)
C15 0.0151(6) 0.0177(7) 0.0190(7) 0.0032(5) -0.0003(5) -0.0016(5)

loop_
_atom_type_symbol
_atom_type_description
_atom_type_scat_dispersion_real
_atom_type_scat_dispersion_imag
_atom_type_scat_source
C C 0.0033 0.0016 'International Tables Vol C Tables 4.2.6.8 and 6.1.1.4'
H H 0.0000 0.0000 'International Tables Vol C Tables 4.2.6.8 and 6.1.1.4'
O O 0.0106 0.0060 'International Tables Vol C Tables 4.2.6.8 and 6.1.1.4'
P P 0.1023 0.0942 'International Tables Vol C Tables 4.2.6.8 and 6.1.1.4'
Cl Cl 0.1484 0.1585 'International Tables Vol C Tables 4.2.6.8 and 6.1.1.4'
Pd Pd -0.9988 1.0072 'International Tables Vol C Tables 4.2.6.8 and 6.1.1.4'

loop_
_geom_angle_atom_site_label_1
_geom_angle_atom_site_label_2
_geom_angle_atom_site_label_3
_geom_angle
_geom_angle_site_symmetry_1
_geom_angle_site_symmetry_3
P1 Pd1 P1 91.193(18) . 7
P1 Pd1 Cl1 166.502(13) . 7
P1 Pd1 Cl1 89.329(12) 7 7
P1 Pd1 Cl1 89.329(12) . .
P1 Pd1 Cl1 166.501(13) 7 .
Cl1 Pd1 Cl1 93.297(19) 7 .
C1 P1 C12 101.71(7) . .
C1 P1 C5 108.19(6) . .
C12 P1 C5 106.92(6) . .
C1 P1 Pd1 116.15(5) . .
C12 P1 Pd1 111.48(5) . .
C5 P1 Pd1 111.61(4) . .
C4 O1 C1 105.68(12) . .
C7 O2 C11 116.67(11) . .
C13 O3 C12 105.66(11) . .
C2 C1 O1 110.62(12) . .
C2 C1 P1 131.39(12) . .
O1 C1 P1 117.97(9) . .
C1 C2 C3 105.88(15) . .
C1 C2 H2 127.1 . .
C3 C2 H2 127.1 . .
C4 C3 C2 106.88(15) . .
C4 C3 H3 126.6 . .
C2 C3 H3 126.6 . .
C3 C4 O1 110.94(14) . .
C3 C4 H4 124.5 . .
O1 C4 H4 124.5 . .
C10 C5 C6 120.62(12) . .
C10 C5 P1 117.64(10) . .
C6 C5 P1 121.22(10) . .
C7 C6 C5 118.44(12) . .
C7 C6 C6 120.74(11) . 7
C5 C6 C6 120.78(10) . 7
O2 C7 C8 123.04(13) . .
O2 C7 C6 116.22(12) . .
C8 C7 C6 120.71(13) . .
C9 C8 C7 119.71(14) . .
C9 C8 H8 120.1 . .
C7 C8 H8 120.1 . .
C10 C9 C8 120.99(14) . .
C10 C9 H9 119.5 . .
C8 C9 H9 119.5 . .
C9 C10 C5 119.44(13) . .
C9 C10 H10 120.3 . .
C5 C10 H10 120.3 . .
O2 C11 H11A 109.5 . .
O2 C11 H11B 109.5 . .
H11A C11 H11B 109.5 . .
O2 C11 H11C 109.5 . .
H11A C11 H11C 109.5 . .
H11B C11 H11C 109.5 . .
C15 C12 O3 110.46(12) . .
C15 C12 P1 130.70(11) . .
O3 C12 P1 118.21(10) . .
C14 C13 O3 111.27(13) . .
C14 C13 H13 124.4 . .
O3 C13 H13 124.4 . .
C13 C14 C15 106.32(13) . .
C13 C14 H14 126.8 . .
C15 C14 H14 126.8 . .
C12 C15 C14 106.29(13) . .
C12 C15 H15 126.9 . .
C14 C15 H15 126.9 . .

loop_
_geom_bond_atom_site_label_1
_geom_bond_atom_site_label_2
_geom_bond_distance
_geom_bond_site_symmetry_2
Pd1 P1 2.2332(3) .
Pd1 P1 2.2332(3) 7
Pd1 Cl1 2.3389(3) 7
Pd1 Cl1 2.3389(3) .
P1 C1 1.7711(14) .
P1 C12 1.7931(14) .
P1 C5 1.8180(13) .
O1 C4 1.3640(19) .
O1 C1 1.3767(16) .
O2 C7 1.3605(17) .
O2 C11 1.4290(17) .
O3 C13 1.3724(18) .
O3 C12 1.3726(17) .
C1 C2 1.3551(19) .
C2 C3 1.423(2) .
C2 H2 0.9500 .
C3 C4 1.344(3) .
C3 H3 0.9500 .
C4 H4 0.9500 .
C5 C10 1.4020(18) .
C5 C6 1.4069(17) .
C6 C7 1.4021(19) .
C6 C6 1.500(2) 7
C7 C8 1.3955(19) .
C8 C9 1.386(2) .
C8 H8 0.9500 .
C9 C10 1.383(2) .
C9 H9 0.9500 .
C10 H10 0.9500 .
C11 H11A 0.9800 .
C11 H11B 0.9800 .
C11 H11C 0.9800 .
C12 C15 1.358(2) .
C13 C14 1.342(2) .
C13 H13 0.9500 .
C14 C15 1.429(2) .
C14 H14 0.9500 .
C15 H15 0.9500 .

loop_
_geom_torsion_atom_site_label_1
_geom_torsion_atom_site_label_2
_geom_torsion_atom_site_label_3
_geom_torsion_atom_site_label_4
_geom_torsion
_geom_torsion_site_symmetry_1
_geom_torsion_site_symmetry_4
P1 Pd1 P1 C1 84.04(5) 7 .
Cl1 Pd1 P1 C1 176.14(7) 7 .
Cl1 Pd1 P1 C1 -82.46(5) . .
P1 Pd1 P1 C12 -160.10(5) 7 .
Cl1 Pd1 P1 C12 -68.00(8) 7 .
Cl1 Pd1 P1 C12 33.39(5) . .
P1 Pd1 P1 C5 -40.61(4) 7 .
Cl1 Pd1 P1 C5 51.48(8) 7 .
Cl1 Pd1 P1 C5 152.88(5) . .
C4 O1 C1 C2 -0.11(16) . .
C4 O1 C1 P1 -178.70(10) . .
C12 P1 C1 C2 -111.98(15) . .
C5 P1 C1 C2 135.63(15) . .
Pd1 P1 C1 C2 9.24(17) . .
C12 P1 C1 O1 66.26(11) . .
C5 P1 C1 O1 -46.13(12) . .
Pd1 P1 C1 O1 -172.52(8) . .
O1 C1 C2 C3 0.03(18) . .
P1 C1 C2 C3 178.37(12) . .
C1 C2 C3 C4 0.06(19) . .
C2 C3 C4 O1 -0.13(19) . .
C1 O1 C4 C3 0.15(17) . .
C1 P1 C5 C10 139.33(11) . .
C12 P1 C5 C10 30.46(13) . .
Pd1 P1 C5 C10 -91.68(11) . .
C1 P1 C5 C6 -48.88(12) . .
C12 P1 C5 C6 -157.74(11) . .
Pd1 P1 C5 C6 80.11(11) . .
C10 C5 C6 C7 -3.4(2) . .
P1 C5 C6 C7 -174.91(10) . .
C10 C5 C6 C6 174.24(14) . 7
P1 C5 C6 C6 2.69(19) . 7
C11 O2 C7 C8 -6.1(2) . .
C11 O2 C7 C6 176.09(13) . .
C5 C6 C7 O2 -179.31(12) . .
C6 C6 C7 O2 3.1(2) 7 .
C5 C6 C7 C8 2.8(2) . .
C6 C6 C7 C8 -174.80(14) 7 .
O2 C7 C8 C9 -178.15(14) . .
C6 C7 C8 C9 -0.4(2) . .
C7 C8 C9 C10 -1.5(2) . .
C8 C9 C10 C5 1.0(2) . .
C6 C5 C10 C9 1.5(2) . .
P1 C5 C10 C9 173.38(12) . .
C13 O3 C12 C15 0.19(16) . .
C13 O3 C12 P1 -171.65(10) . .
C1 P1 C12 C15 2.38(16) . .
C5 P1 C12 C15 115.73(14) . .
Pd1 P1 C12 C15 -122.03(14) . .
C1 P1 C12 O3 172.27(11) . .
C5 P1 C12 O3 -74.38(12) . .
Pd1 P1 C12 O3 47.85(11) . .
C12 O3 C13 C14 -0.19(18) . .
O3 C13 C14 C15 0.13(19) . .
O3 C12 C15 C14 -0.11(16) . .
P1 C12 C15 C14 170.38(12) . .
C13 C14 C15 C12 -0.01(17) . .
